data_2009925
loop_
_publ_author_name
'Glidewell, Christopher'
'Ferguson, George'

_publ_section_title
;
 Molecules isoelectronic with 2,2,2-triphenylethanol: multiple
 hydrogen-bonding modes in the structures of
 <i>O</i>-tritylhydroxylamine, Ph~3~CONH~2~, and
 triphenylmethanesulfenamide, Ph~3~CSNH~2~
;
_journal_issue 8
_journal_name_full 'Acta Crystallographica Section C'
_journal_page_first 1362
_journal_page_last 1366
_journal_paper_doi 10.1107/S0108270194004439
_journal_volume 50
_journal_year 1994
_chemical_formula_moiety 'C19 H17 N S '
_chemical_formula_structural Ph~3~C-S-NH~2~
_chemical_formula_sum 'C19 H17 N S'
_chemical_formula_weight 291.41
_chemical_name_common Triphenylmethanesulfenamide
_chemical_name_systematic
;
Triphenylmethanesulfenamide
;
_space_group_IT_number 2
_symmetry_cell_setting triclinic
_symmetry_space_group_name_Hall '-P 1'
_symmetry_space_group_name_H-M 'P -1'
_cell_angle_alpha 85.225(9)
_cell_angle_beta 74.551(8)
_cell_angle_gamma 63.082(9)
_cell_formula_units_Z 2
_cell_length_a 8.9918(9)
_cell_length_b 8.9999(11)
_cell_length_c 10.8780(12)
_cell_measurement_reflns_used 25
_cell_measurement_temperature 293
_cell_measurement_theta_max 23.50
_cell_measurement_theta_min 18.00
_cell_volume 755.85(16)
_computing_cell_refinement 'Enraf-Nonius CELDIM'
_computing_data_collection 'Enraf-Nonius CAD4'
_computing_data_reduction 'NRCVAX DATRD2'
_computing_molecular_graphics NRCVAX
_computing_publication_material 'NRCVAX TABLES Jan 94 Version, WordPerfect'
_computing_structure_refinement 'NRCVAX LSTSQ'
_computing_structure_solution 'NRCVAX SOLVER'
_diffrn_ambient_temperature 293
_diffrn_measurement_device 'Nonius CAD-4    '
_diffrn_measurement_method '\q/2\q scan b/P/b '
_diffrn_radiation_monochromator graphite
_diffrn_radiation_source 'xray tube'
_diffrn_radiation_type MoK\a
_diffrn_radiation_wavelength 0.71067
_diffrn_reflns_av_R_equivalents 0.000
_diffrn_reflns_limit_h_max 11
_diffrn_reflns_limit_h_min -9
_diffrn_reflns_limit_k_max 11
_diffrn_reflns_limit_k_min 0
_diffrn_reflns_limit_l_max 13
_diffrn_reflns_limit_l_min -13
_diffrn_reflns_number 3277
_diffrn_reflns_theta_max 26.89
_diffrn_reflns_theta_min 2.00
_diffrn_standards_decay_% '<1.0% variation, no decay'
_diffrn_standards_interval_time 60
_diffrn_standards_number 3
_exptl_absorpt_coefficient_mu 0.20
_exptl_absorpt_correction_T_max 1.0000
_exptl_absorpt_correction_T_min 1.0000
_exptl_absorpt_correction_type none
_exptl_crystal_colour 'pale yellow'
_exptl_crystal_density_diffrn 1.280
_exptl_crystal_description needle
_exptl_crystal_F_000 308
_exptl_crystal_size_max 0.36
_exptl_crystal_size_mid 0.22
_exptl_crystal_size_min 0.22
_refine_diff_density_max 0.26
_refine_diff_density_min -0.17
_refine_ls_goodness_of_fit_obs 1.58
_refine_ls_hydrogen_treatment 'C-H riding, N-H from \D\r map'
_refine_ls_matrix_type full
_refine_ls_number_parameters 190
_refine_ls_number_reflns 2548
_refine_ls_R_factor_all 0.051
_refine_ls_R_factor_obs 0.037
_refine_ls_shift/esd_max 0.000
_refine_ls_structure_factor_coef F
_refine_ls_weighting_details 'w = 1/[\s^2^(F)+0.0008F^2^]'
_refine_ls_weighting_scheme calc
_refine_ls_wR_factor_all 0.060
_refine_ls_wR_factor_obs 0.057
_reflns_number_observed 2548
_reflns_number_total 3277
_reflns_observed_criterion Inet>3.0\s(Inet)
_cod_data_source_file ab1184.cif
_cod_data_source_block 94-11cg
_cod_depositor_comments
;
The following automatic conversions were performed:
'_symmetry_cell_setting' value 'Triclinic' changed to 'triclinic'
according to '/home/saulius/struct/CIF-dictionaries/cif_core.dic'
dictionary named 'cif_core.dic' version 2.4.1 from 2010-06-29.

Automatic conversion script
Id: cif_fix_enum 1527 2010-12-29 10:47:43Z saulius 

The following automatic conversions were performed:

'_symmetry_cell_setting' value 'Triclinic' changed to 'triclinic'
according to /home/saulius/struct/CIF-dictionaries/cif_core.dic
dictionary named 'cif_core.dic' version 2.4.1 from 2010-06-29.

Automatic conversion script
Id: cif_fix_values 1715 2011-07-08 13:25:40Z adriana 

The following automatic conversions were performed:

'_refine_ls_weighting_scheme' value '1/[\s^2^(F)+0.0008F^2^]' was
changed to 'calc'. New tag '_refine_ls_weighting_details' was
created. The value of the new tag was set to 'w =
1/[\s^2^(F)+0.0008F^2^]'.

Automatic conversion script
Id: cif_fix_values 3143 2015-03-26 13:38:13Z robertas 
;
_cod_original_cell_volume 755.85(15)
_cod_original_formula_sum 'C19 H17 N S '
_cod_database_code 2009925

loop_
_symmetry_equiv_pos_as_xyz
x,y,z
-x,-y,-z

loop_
_atom_site_aniso_label
_atom_site_aniso_U_11
_atom_site_aniso_U_22
_atom_site_aniso_U_33
_atom_site_aniso_U_12
_atom_site_aniso_U_13
_atom_site_aniso_U_23
_atom_site_aniso_type_symbol
S1 0.0425(3) 0.0427(3) 0.0360(3) -0.0186(2) -0.01198(19) 0.00499(18) S
N1 0.0457(9) 0.0577(11) 0.0521(10) -0.0255(9) -0.0027(8) 0.0021(8) N
C1 0.0326(8) 0.0302(8) 0.0326(8) -0.0145(7) -0.0094(7) 0.0024(6) C
C11 0.0345(8) 0.0355(8) 0.0331(8) -0.0168(7) -0.0092(7) -0.0017(7) C
C12 0.0361(9) 0.0390(9) 0.0489(11) -0.0147(8) -0.0126(8) 0.0012(8) C
C13 0.0346(9) 0.0592(12) 0.0551(12) -0.0171(9) -0.0141(9) -0.0021(10) C
C14 0.0426(11) 0.0711(14) 0.0567(13) -0.0341(11) -0.0087(9) -0.0059(11) C
C15 0.0536(12) 0.0505(11) 0.0563(12) -0.0339(10) -0.0093(10) 0.0009(10) C
C16 0.0428(10) 0.0387(9) 0.0467(10) -0.0202(8) -0.0125(8) 0.0029(8) C
C21 0.0315(8) 0.0298(8) 0.0366(9) -0.0143(7) -0.0097(7) 0.0024(7) C
C22 0.0550(12) 0.0367(10) 0.0409(10) -0.0092(8) -0.0176(9) -0.0029(8) C
C23 0.0630(14) 0.0365(10) 0.0531(12) 0.0013(10) -0.0149(11) -0.0059(9) C
C24 0.0532(12) 0.0385(10) 0.0618(14) -0.0043(9) -0.0235(11) 0.0076(9) C
C25 0.0558(12) 0.0470(11) 0.0451(11) -0.0162(9) -0.0242(10) 0.0094(9) C
C26 0.0401(9) 0.0355(9) 0.0371(9) -0.0132(8) -0.0122(7) 0.0011(7) C
C31 0.0339(8) 0.0287(8) 0.0375(9) -0.0110(7) -0.0143(7) 0.0010(7) C
C32 0.0525(11) 0.0431(10) 0.0463(11) -0.0268(9) -0.0122(9) 0.0015(8) C
C33 0.0722(15) 0.0436(11) 0.0672(15) -0.0337(11) -0.0265(12) 0.0036(10) C
C34 0.0629(14) 0.0422(11) 0.0662(14) -0.0146(10) -0.0258(12) -0.0155(10) C
C35 0.0480(12) 0.0728(15) 0.0562(13) -0.0193(11) -0.0059(10) -0.0287(12) C
C36 0.0426(10) 0.0544(12) 0.0501(11) -0.0229(9) -0.0064(9) -0.0128(9) C

loop_
_atom_site_label
_atom_site_fract_x
_atom_site_fract_y
_atom_site_fract_z
_atom_site_U_iso_or_equiv
_atom_site_thermal_displace_type
_atom_site_calc_flag
_atom_site_refinement_flags
_atom_site_type_symbol
S1 -0.01135(6) 0.28418(6) 0.02537(4) 0.0404(3) Uani ? . S
N1 0.1898(2) 0.2698(2) -0.00213(17) 0.0530(11) Uani ? . N
C1 -0.0699(2) 0.2439(2) 0.19908(16) 0.0315(9) Uani ? . C
C11 -0.2284(2) 0.2170(2) 0.20527(16) 0.0336(9) Uani ? . C
C12 -0.3686(2) 0.3424(2) 0.16715(19) 0.0418(11) Uani ? . C
C13 -0.5111(3) 0.3209(3) 0.1673(2) 0.0503(13) Uani ? . C
C14 -0.5193(3) 0.1742(3) 0.2083(2) 0.0537(15) Uani ? . C
C15 -0.3833(3) 0.0506(3) 0.2496(2) 0.0503(13) Uani ? . C
C16 -0.2389(3) 0.0707(2) 0.24674(19) 0.0419(11) Uani ? . C
C21 0.0784(2) 0.0875(2) 0.23136(16) 0.0322(10) Uani ? . C
C22 0.1815(3) -0.0466(2) 0.14392(19) 0.0472(12) Uani ? . C
C23 0.3116(3) -0.1893(3) 0.1757(2) 0.0596(15) Uani ? . C
C24 0.3417(3) -0.2009(3) 0.2941(2) 0.0560(14) Uani ? . C
C25 0.2401(3) -0.0704(3) 0.3820(2) 0.0501(13) Uani ? . C
C26 0.1094(2) 0.0731(2) 0.35095(17) 0.0385(10) Uani ? . C
C31 -0.1182(2) 0.39522(19) 0.28451(16) 0.0334(9) Uani ? . C
C32 -0.0170(3) 0.4789(2) 0.26180(19) 0.0453(12) Uani ? . C
C33 -0.0574(3) 0.6122(3) 0.3419(2) 0.0563(15) Uani ? . C
C34 -0.1977(3) 0.6622(3) 0.4451(2) 0.0575(14) Uani ? . C
C35 -0.2964(3) 0.5790(3) 0.4707(2) 0.0617(16) Uani ? . C
C36 -0.2579(3) 0.4461(3) 0.3908(2) 0.0488(13) Uani ? . C
H12 -0.366 0.445 0.141 0.0513 Uiso ? . H
H13 -0.604 0.407 0.139 0.0596 Uiso ? . H
H14 -0.617 0.159 0.208 0.0668 Uiso ? . H
H15 -0.389 -0.049 0.280 0.0635 Uiso ? . H
H16 -0.145 -0.017 0.273 0.0528 Uiso ? . H
H22 0.162 -0.040 0.061 0.0542 Uiso ? . H
H23 0.381 -0.280 0.115 0.0608 Uiso ? . H
H24 0.432 -0.299 0.315 0.0612 Uiso ? . H
H25 0.259 -0.078 0.465 0.0593 Uiso ? . H
H26 0.040 0.163 0.413 0.0476 Uiso ? . H
H32 0.081 0.445 0.191 0.0573 Uiso ? . H
H33 0.013 0.669 0.325 0.0710 Uiso ? . H
H34 -0.226 0.754 0.499 0.0671 Uiso ? . H
H35 -0.392 0.612 0.543 0.0690 Uiso ? . H
H36 -0.328 0.390 0.409 0.0591 Uiso ? . H
Hn1 0.183 0.364 -0.036 0.0603 Uiso ? . H
Hn2 0.261 0.181 -0.057 0.0603 Uiso ? . H

loop_
_atom_type_symbol
_atom_type_scat_dispersion_real
_atom_type_scat_dispersion_imag
_atom_type_scat_source
C 0.002 0.002 'International Tables Vol. IV Table 2.2B'
H 0.000 0.000 'International Tables Vol. IV Table 2.2B'
N 0.004 0.003 'International Tables Vol. IV Table 2.2B'
S 0.110 0.124 'International Tables Vol. IV Table 2.2B'

loop_
_geom_angle_atom_site_label_1
_geom_angle_atom_site_label_2
_geom_angle_atom_site_label_3
_geom_angle_site_symmetry_3
_geom_angle
_geom_angle_publ_flag
N1 S1 C1 . 104.49(8) yes
S1 N1 Hn1 . 106 yes
S1 N1 Hn2 . 107 yes
Hn1 N1 Hn2 . 112 yes
S1 C1 C11 . 99.82(11) yes
S1 C1 C21 . 109.92(11) yes
S1 C1 C31 . 111.91(11) yes
C11 C1 C21 . 112.44(13) yes
C11 C1 C31 . 111.13(13) yes
C21 C1 C31 . 111.14(13) yes
C1 C11 C12 . 119.53(15) no
C1 C11 C16 . 122.75(15) no
C12 C11 C16 . 117.72(16) no
C11 C12 C13 . 121.31(18) no
C12 C13 C14 . 120.24(19) no
C13 C14 C15 . 119.09(18) no
C14 C15 C16 . 120.63(18) no
C11 C16 C15 . 120.97(18) no
C1 C21 C22 . 121.32(15) no
C1 C21 C26 . 120.80(15) no
C22 C21 C26 . 117.83(16) no
C21 C22 C23 . 120.73(18) no
C22 C23 C24 . 120.71(19) no
C23 C24 C25 . 119.32(18) no
C24 C25 C26 . 120.38(18) no
C21 C26 C25 . 121.03(17) no
C1 C31 C32 . 120.93(16) no
C1 C31 C36 . 121.10(15) no
C32 C31 C36 . 117.85(16) no
C31 C32 C33 . 120.91(19) no
C32 C33 C34 . 120.22(19) no
C33 C34 C35 . 119.71(19) no
C34 C35 C36 . 120.6(2) no
C31 C36 C35 . 120.72(18) no
N1 S1 Hn1 2_565 96 yes

loop_
_geom_bond_atom_site_label_1
_geom_bond_atom_site_label_2
_geom_bond_site_symmetry_1
_geom_bond_site_symmetry_2
_geom_bond_distance
_geom_bond_publ_flag
S1 N1 . . 1.6980(18) yes
S1 C1 . . 1.8729(17) yes
N1 Hn1 . . 0.88 yes
N1 Hn2 . . 0.91 yes
C1 C11 . . 1.534(2) yes
C1 C21 . . 1.533(2) yes
C1 C31 . . 1.538(2) yes
C11 C12 . . 1.396(3) no
C11 C16 . . 1.392(2) no
C12 C13 . . 1.380(3) no
C13 C14 . . 1.385(3) no
C14 C15 . . 1.383(3) no
C15 C16 . . 1.382(3) no
C21 C22 . . 1.389(3) no
C21 C26 . . 1.385(2) no
C22 C23 . . 1.385(3) no
C23 C24 . . 1.371(3) no
C24 C25 . . 1.370(3) no
C25 C26 . . 1.388(3) no
C31 C32 . . 1.388(2) no
C31 C36 . . 1.385(3) no
C32 C33 . . 1.394(3) no
C33 C34 . . 1.368(4) no
C34 C35 . . 1.364(3) no
C35 C36 . . 1.394(3) no

loop_
_geom_contact_atom_site_label_1
_geom_contact_atom_site_label_2
_geom_contact_distance
_geom_contact_site_symmetry_2
_geom_contact_publ_flag
S1 N1a 3.6008(19) 2_565 yes
S1 Hn1a 2.82 2_565 yes

loop_
_geom_torsion_atom_site_label_1
_geom_torsion_atom_site_label_2
_geom_torsion_atom_site_label_3
_geom_torsion_atom_site_label_4
_geom_torsion
_geom_torsion_publ_flag
C1 S1 N1 Hn1 -125 yes
C1 S1 N1 Hn2 116 yes
N1 S1 C1 C11 -166.7(4) no
N1 S1 C1 C21 -48.4(2) no
N1 S1 C1 C31 75.6(3) no
S1 C1 C11 C12 -57.7(3) no
S1 C1 C11 C16 121.7(4) no
C21 C1 C11 C12 -174.2(5) no
C21 C1 C11 C16 5.3(2) no
C31 C1 C11 C12 60.5(3) no
C31 C1 C11 C16 -120.0(4) no
S1 C1 C21 C22 -33.9(2) no
S1 C1 C21 C26 148.6(4) no
C11 C1 C21 C22 76.4(4) no
C11 C1 C21 C26 -101.1(4) no
C31 C1 C21 C22 -158.3(5) no
C31 C1 C21 C26 24.2(2) no
S1 C1 C31 C32 -46.4(3) no
S1 C1 C31 C36 137.5(4) no
C11 C1 C31 C32 -157.0(5) no
C11 C1 C31 C36 26.9(3) no
C21 C1 C31 C32 77.0(4) no
C21 C1 C31 C36 -99.2(4) no
C1 C11 C12 C13 177.8(5) no
C16 C11 C12 C13 -1.6(3) no
C1 C11 C16 C15 -179.3(5) no
C12 C11 C16 C15 0.1(3) no
C11 C12 C13 C14 1.4(3) no
C12 C13 C14 C15 0.4(3) no
C13 C14 C15 C16 -1.9(3) no
C14 C15 C16 C11 1.6(3) no
C1 C21 C22 C23 -178.0(6) no
C26 C21 C22 C23 -0.5(3) no
C1 C21 C26 C25 178.0(5) no
C22 C21 C26 C25 0.4(3) no
C21 C22 C23 C24 -0.2(3) no
C22 C23 C24 C25 0.8(3) no
C23 C24 C25 C26 -0.8(3) no
C24 C25 C26 C21 0.2(3) no
C1 C31 C32 C33 -177.7(6) no
C36 C31 C32 C33 -1.5(3) no
C1 C31 C36 C35 177.3(6) no
C32 C31 C36 C35 1.1(3) no
C31 C32 C33 C34 0.4(3) no
C32 C33 C34 C35 1.2(3) no
C33 C34 C35 C36 -1.6(3) no
C34 C35 C36 C31 0.4(3) no
